data_4075799
loop_
_publ_author_name
'Alberti, Davide'
'Goddard, Richard'
'P\"orschke, Klaus-Richard'

_publ_section_title
;
 Dinuclear [{(\p-C3H5)M(PR3)}2(\m-X)]Y Complexes of Nickel and
 Palladium&#x2020;
;
_journal_issue 16
_journal_name_full Organometallics
_journal_page_first 3907
_journal_paper_doi 10.1021/om050020f
_journal_volume 24
_journal_year 2005
_chemical_compound_source dichloromethane
_chemical_formula_moiety 'C30 H64 Br P2 Pd2 1+, B C24 F20'
_chemical_formula_sum 'C54 H64 B Br F20 P2 Pd2'
_chemical_formula_weight 1458.51
_chemical_name_systematic
; (\m~2~-bromo)bis((\h^3^-allyl)(trimethylphosphine)palladium)
  tetra(pentafluorophenyl)borate 
;
_space_group_IT_number 14
_symmetry_cell_setting monoclinic
_symmetry_Int_Tables_number 14
_symmetry_space_group_name_Hall '-P 2ybc'
_symmetry_space_group_name_H-M 'P 1 21/c 1'
_atom_sites_solution_hydrogens geom
_atom_sites_solution_primary direct
_atom_sites_solution_secondary difmap
_cell_angle_alpha 90.00
_cell_angle_beta 103.9953(3)
_cell_angle_gamma 90.00
_cell_formula_units_Z 4
_cell_length_a 14.8137(1)
_cell_length_b 22.6355(1)
_cell_length_c 17.6457(1)
_cell_measurement_reflns_used 147685
_cell_measurement_temperature 100
_cell_measurement_theta_max 31.0
_cell_measurement_theta_min 2.91
_cell_volume 5741.24(6)
_computing_cell_refinement 'Denzo / Scalepack (Otwinowski 1997)'
_computing_data_collection 'Collect software (Nonius, 1998)'
_computing_data_reduction 'Denzo / Scalepack (Otwinowski 1997)'
_computing_molecular_graphics 'DIAMOND (Crystal Impact GbR, 1999)'
_computing_structure_refinement 'SHELXL-97 (Sheldrick, 1997)'
_computing_structure_solution 'SHELXS-97 (Sheldrick, 1990)'
_diffrn_ambient_temperature 100
_diffrn_measured_fraction_theta_full 0.997
_diffrn_measured_fraction_theta_max 0.997
_diffrn_measurement_device_type 'Nonius KappaCCD'
_diffrn_measurement_method 'CCD \w-scan'
_diffrn_radiation_monochromator graphite
_diffrn_radiation_source '0.3 mm focus rotating anode'
_diffrn_radiation_type MoK\a
_diffrn_radiation_wavelength 0.71073
_diffrn_reflns_av_R_equivalents 0.0503
_diffrn_reflns_av_sigmaI/netI 0.0272
_diffrn_reflns_limit_h_max 21
_diffrn_reflns_limit_h_min -21
_diffrn_reflns_limit_k_max 32
_diffrn_reflns_limit_k_min -32
_diffrn_reflns_limit_l_max 25
_diffrn_reflns_limit_l_min -25
_diffrn_reflns_number 150322
_diffrn_reflns_theta_full 31.03
_diffrn_reflns_theta_max 31.03
_diffrn_reflns_theta_min 2.94
_diffrn_standards_decay_% 0.0
_diffrn_standards_number 0
_exptl_absorpt_coefficient_mu 1.480
_exptl_absorpt_correction_T_max 0.862
_exptl_absorpt_correction_T_min 0.758
_exptl_absorpt_correction_type multi-scan
_exptl_absorpt_process_details 'Scalepack, Otwinowski (1997)'
_exptl_crystal_colour pale-yellow
_exptl_crystal_density_diffrn 1.687
_exptl_crystal_density_meas ?
_exptl_crystal_density_method none
_exptl_crystal_description prism
_exptl_crystal_F_000 2920
_exptl_crystal_size_max 0.26
_exptl_crystal_size_mid 0.22
_exptl_crystal_size_min 0.10
_refine_diff_density_max 3.747
_refine_diff_density_min -4.405
_refine_diff_density_rms 0.122
_refine_ls_extinction_method none
_refine_ls_goodness_of_fit_ref 1.017
_refine_ls_hydrogen_treatment mixed
_refine_ls_matrix_type full
_refine_ls_number_parameters 747
_refine_ls_number_reflns 18299
_refine_ls_number_restraints 0
_refine_ls_restrained_S_all 1.017
_refine_ls_R_factor_all 0.0571
_refine_ls_R_factor_gt 0.0484
_refine_ls_shift/su_max 0.003
_refine_ls_shift/su_mean 0.000
_refine_ls_structure_factor_coef Fsqd
_refine_ls_weighting_details 'calc w=1/[\s^2^(Fo^2^)+(0.0489P)^2^+22.2861P] where P=(Fo^2^+2Fc^2^)/3'
_refine_ls_weighting_scheme calc
_refine_ls_wR_factor_gt 0.1184
_refine_ls_wR_factor_ref 0.1239
_reflns_number_gt 15872
_reflns_number_total 18299
_reflns_threshold_expression I>2\s(I)
_cod_data_source_file om050020fsi20050429_073507.cif
_cod_data_source_block 11b
_cod_depositor_comments
;
The following automatic conversions were performed:

'_exptl_crystal_density_meas' value 'none' was changed to '?' - the
value is perceived as not measured.

Automatic conversion script
Id: cif_fix_values 3008 2015-01-20 13:52:24Z robertas 
;
_cod_database_code 4075799

loop_
_symmetry_equiv_pos_as_xyz
'x, y, z'
'-x, y+1/2, -z+1/2'
'-x, -y, -z'
'x, -y-1/2, z-1/2'

loop_
_atom_site_label
_atom_site_type_symbol
_atom_site_fract_x
_atom_site_fract_y
_atom_site_fract_z
_atom_site_U_iso_or_equiv
_atom_site_adp_type
_atom_site_occupancy
_atom_site_symmetry_multiplicity
_atom_site_calc_flag
_atom_site_refinement_flags
_atom_site_disorder_assembly
_atom_site_disorder_group
C1 C 0.4844(3) 0.81786(16) 0.9814(2) 0.0357(8) Uani 1 1 d . A 1
H1A H 0.4670 0.8163 1.0310 0.043 Uiso 1 1 calc R A 1
H1B H 0.5091 0.7808 0.9676 0.043 Uiso 1 1 calc R A 1
C2A C 0.5300(4) 0.8688(2) 0.9671(3) 0.0178(10) Uani 0.50 1 d P A 1
H2A H 0.5866 0.8671 0.9478 0.021 Uiso 0.50 1 calc PR A 1
C2B C 0.4554(8) 0.8712(5) 1.0054(6) 0.060(3) Uani 0.50 1 d P B 2
C3 C 0.4780(3) 0.92245(16) 0.9657(2) 0.0371(8) Uani 1 1 d . A 1
H3A H 0.5012 0.9565 0.9429 0.045 Uiso 1 1 calc R A 1
H3B H 0.4590 0.9319 1.0132 0.045 Uiso 1 1 calc R A 1
C4 C 0.2106(4) 0.78178(19) 0.9650(3) 0.0509(12) Uani 1 1 d . A 1
H4A H 0.2457 0.7805 1.0190 0.061 Uiso 1 1 calc R A 1
H4B H 0.2114 0.8201 0.9406 0.061 Uiso 1 1 calc R A 1
C5A C 0.1355(5) 0.7547(3) 0.9489(4) 0.0307(15) Uani 0.50 1 d P A 1
H5A H 0.0858 0.7759 0.9123 0.037 Uiso 0.50 1 calc PR A 1
C5B C 0.1781(5) 0.7362(3) 0.9957(4) 0.0235(11) Uani 0.50 1 d P C 2
C6 C 0.1159(3) 0.69574(17) 0.9567(3) 0.0380(9) Uani 1 1 d . A 1
H6A H 0.0556 0.6819 0.9274 0.046 Uiso 1 1 calc R A 1
H6B H 0.1350 0.6792 1.0088 0.046 Uiso 1 1 calc R A 1
C7 C 0.3656(2) 0.98378(18) 0.7493(2) 0.0309(7) Uani 1 1 d . A 1
C8 C 0.3120(4) 1.0443(2) 0.7174(3) 0.0558(12) Uani 1 1 d . A 1
H8A H 0.2927 1.0637 0.7592 0.084 Uiso 1 1 calc R A 1
H8B H 0.2583 1.0353 0.6762 0.084 Uiso 1 1 calc R A 1
H8C H 0.3529 1.0697 0.6978 0.084 Uiso 1 1 calc R A 1
C9 C 0.4498(4) 1.0096(2) 0.8054(3) 0.0532(13) Uani 1 1 d . A 1
H9A H 0.4309 1.0285 0.8478 0.080 Uiso 1 1 calc R A 1
H9B H 0.4786 1.0382 0.7786 0.080 Uiso 1 1 calc R A 1
H9C H 0.4933 0.9787 0.8255 0.080 Uiso 1 1 calc R A 1
C10A C 0.3930(4) 0.9558(2) 0.6834(3) 0.0329(10) Uani 0.70 1 d P A 1
H10A H 0.3389 0.9395 0.6481 0.049 Uiso 1 1 calc R A 1
H10B H 0.4368 0.9247 0.7023 0.049 Uiso 1 1 calc R A 1
H10C H 0.4210 0.9847 0.6565 0.049 Uiso 1 1 calc R A 1
C10B C 0.4357(8) 0.9255(5) 0.7341(6) 0.027(2) Uiso 0.30 1 d P D 3
C11 C 0.2331(3) 0.98408(19) 0.8600(3) 0.0481(12) Uani 1 1 d . A 1
C12 C 0.2997(3) 1.02420(19) 0.9145(2) 0.0440(11) Uani 1 1 d . A 1
H12A H 0.3557 1.0029 0.9375 0.066 Uiso 1 1 calc R A 1
H12B H 0.2716 1.0378 0.9550 0.066 Uiso 1 1 calc R A 1
H12C H 0.3143 1.0575 0.8859 0.066 Uiso 1 1 calc R A 1
C13A C 0.1491(3) 1.0128(2) 0.8258(3) 0.0304(10) Uani 0.70 1 d P A 1
H13A H 0.1084 0.9859 0.7916 0.046 Uiso 1 1 calc R A 1
H13B H 0.1613 1.0462 0.7963 0.046 Uiso 1 1 calc R A 1
H13C H 0.1201 1.0259 0.8659 0.046 Uiso 1 1 calc R A 1
C13B C 0.1897(7) 1.0494(4) 0.7885(6) 0.0198(17) Uiso 0.30 1 d P E 3
C14 C 0.2147(3) 0.9385(2) 0.9279(3) 0.0473(10) Uani 1 1 d . A 1
H14A H 0.2716 0.9186 0.9521 0.071 Uiso 1 1 calc R A 1
H14B H 0.1685 0.9099 0.9044 0.071 Uiso 1 1 calc R A 1
H14C H 0.1932 0.9605 0.9667 0.071 Uiso 1 1 calc R A 1
C15 C 0.1988(3) 0.89748(16) 0.7199(2) 0.0303(7) Uani 1 1 d . A 1
C16 C 0.1365(3) 0.86028(19) 0.7602(2) 0.0371(8) Uani 1 1 d . A 1
H16A H 0.1746 0.8342 0.7975 0.056 Uiso 1 1 calc R A 1
H16B H 0.0937 0.8375 0.7217 0.056 Uiso 1 1 calc R A 1
H16C H 0.1024 0.8860 0.7864 0.056 Uiso 1 1 calc R A 1
C17 C 0.1371(4) 0.9388(2) 0.6603(2) 0.0511(12) Uani 1 1 d . A 1
H17A H 0.1753 0.9621 0.6349 0.077 Uiso 1 1 calc R A 1
H17B H 0.1029 0.9644 0.6866 0.077 Uiso 1 1 calc R A 1
H17C H 0.0943 0.9157 0.6221 0.077 Uiso 1 1 calc R A 1
C18 C 0.2459(3) 0.8540(2) 0.6739(3) 0.0463(11) Uani 1 1 d . A 1
H18A H 0.2852 0.8274 0.7096 0.069 Uiso 1 1 calc R A 1
H18B H 0.2827 0.8758 0.6455 0.069 Uiso 1 1 calc R A 1
H18C H 0.1991 0.8319 0.6379 0.069 Uiso 1 1 calc R A 1
C19 C 0.1380(3) 0.55472(14) 0.8602(2) 0.0292(7) Uani 1 1 d . A 1
C20 C 0.1617(4) 0.55078(19) 0.9496(3) 0.0550(14) Uani 1 1 d . A 1
H20A H 0.1629 0.5898 0.9712 0.083 Uiso 1 1 calc R A 1
H20B H 0.2216 0.5326 0.9678 0.083 Uiso 1 1 calc R A 1
H20C H 0.1155 0.5275 0.9656 0.083 Uiso 1 1 calc R A 1
C21 C 0.0358(3) 0.57818(19) 0.8343(3) 0.0513(13) Uani 1 1 d . A 1
H21A H 0.0179 0.5814 0.7784 0.077 Uiso 1 1 calc R A 1
H21B H 0.0320 0.6163 0.8572 0.077 Uiso 1 1 calc R A 1
H21C H -0.0052 0.5512 0.8514 0.077 Uiso 1 1 calc R A 1
C22 C 0.1363(3) 0.49203(14) 0.8263(3) 0.0363(8) Uani 1 1 d . A 1
H22A H 0.1215 0.4941 0.7703 0.054 Uiso 1 1 calc R A 1
H22B H 0.0901 0.4689 0.8426 0.054 Uiso 1 1 calc R A 1
H22C H 0.1963 0.4740 0.8448 0.054 Uiso 1 1 calc R A 1
C23 C 0.1609(3) 0.62849(15) 0.71784(19) 0.0330(8) Uani 1 1 d . A 1
C24 C 0.2385(4) 0.6551(2) 0.6813(3) 0.0536(13) Uani 1 1 d . A 1
H24A H 0.2863 0.6261 0.6830 0.080 Uiso 1 1 calc R A 1
H24B H 0.2649 0.6893 0.7106 0.080 Uiso 1 1 calc R A 1
H24C H 0.2118 0.6662 0.6281 0.080 Uiso 1 1 calc R A 1
C25 C 0.0894(4) 0.67658(19) 0.7126(3) 0.0544(14) Uani 1 1 d . A 1
H25A H 0.1157 0.7086 0.7465 0.082 Uiso 1 1 calc R A 1
H25B H 0.0363 0.6612 0.7282 0.082 Uiso 1 1 calc R A 1
H25C H 0.0706 0.6906 0.6598 0.082 Uiso 1 1 calc R A 1
C26 C 0.1224(3) 0.57618(17) 0.6649(2) 0.0404(9) Uani 1 1 d . A 1
H26A H 0.1698 0.5466 0.6693 0.061 Uiso 1 1 calc R A 1
H26B H 0.1032 0.5894 0.6118 0.061 Uiso 1 1 calc R A 1
H26C H 0.0699 0.5597 0.6805 0.061 Uiso 1 1 calc R A 1
C27 C 0.3324(2) 0.57395(16) 0.8369(2) 0.0337(8) Uani 1 1 d . A 1
C28 C 0.3595(3) 0.5435(2) 0.9194(3) 0.0464(11) Uani 1 1 d . A 1
H28A H 0.3138 0.5142 0.9226 0.070 Uiso 1 1 calc R A 1
H28B H 0.3618 0.5727 0.9593 0.070 Uiso 1 1 calc R A 1
H28C H 0.4193 0.5251 0.9266 0.070 Uiso 1 1 calc R A 1
C29 C 0.4087(3) 0.6188(2) 0.8387(4) 0.0545(14) Uani 1 1 d . A 1
H29A H 0.4061 0.6488 0.8767 0.082 Uiso 1 1 calc R A 1
H29B H 0.4002 0.6367 0.7881 0.082 Uiso 1 1 calc R A 1
H29C H 0.4681 0.5995 0.8525 0.082 Uiso 1 1 calc R A 1
C30 C 0.3349(2) 0.52581(15) 0.7774(2) 0.0294(7) Uani 1 1 d . A 1
H30A H 0.2864 0.4977 0.7773 0.044 Uiso 1 1 calc R A 1
H30B H 0.3941 0.5062 0.7908 0.044 Uiso 1 1 calc R A 1
H30C H 0.3257 0.5431 0.7264 0.044 Uiso 1 1 calc R A 1
C31 C 0.63677(18) 0.79391(11) 0.70683(15) 0.0148(4) Uani 1 1 d . F 1
C32 C 0.5596(2) 0.75684(12) 0.69638(16) 0.0182(5) Uani 1 1 d . F 1
C33 C 0.47480(19) 0.76867(13) 0.64447(17) 0.0201(5) Uani 1 1 d . F 1
C34 C 0.46467(19) 0.81871(14) 0.59878(16) 0.0203(5) Uani 1 1 d . F 1
C35 C 0.53886(19) 0.85686(12) 0.60576(16) 0.0177(5) Uani 1 1 d . F 1
C36 C 0.62205(18) 0.84337(12) 0.65844(15) 0.0151(4) Uani 1 1 d . F 1
C37 C 0.80097(18) 0.76733(11) 0.69557(15) 0.0145(4) Uani 1 1 d . F 1
C38 C 0.7801(2) 0.71624(12) 0.65040(16) 0.0175(5) Uani 1 1 d . F 1
C39 C 0.8181(2) 0.70198(13) 0.58829(17) 0.0219(5) Uani 1 1 d . F 1
C40 C 0.8803(2) 0.74045(13) 0.56761(17) 0.0205(5) Uani 1 1 d . F 1
C41 C 0.90242(19) 0.79228(12) 0.60890(16) 0.0174(5) Uani 1 1 d . F 1
C42 C 0.86298(18) 0.80471(11) 0.67093(15) 0.0147(4) Uani 1 1 d . F 1
C43 C 0.78453(18) 0.83910(11) 0.81820(15) 0.0145(4) Uani 1 1 d . F 1
C44 C 0.73471(19) 0.88663(12) 0.83762(15) 0.0163(5) Uani 1 1 d . F 1
C45 C 0.7745(2) 0.93112(12) 0.88877(16) 0.0186(5) Uani 1 1 d . F 1
C46 C 0.8683(2) 0.92947(13) 0.92471(16) 0.0211(5) Uani 1 1 d . F 1
C47 C 0.92102(19) 0.88278(13) 0.90878(16) 0.0192(5) Uani 1 1 d . F 1
C48 C 0.87821(19) 0.83923(12) 0.85745(15) 0.0164(5) Uani 1 1 d . F 1
C49 C 0.74589(18) 0.72914(11) 0.82785(15) 0.0147(4) Uani 1 1 d . F 1
C50 C 0.68743(19) 0.73308(12) 0.87892(16) 0.0167(5) Uani 1 1 d . F 1
C51 C 0.6877(2) 0.69398(13) 0.93910(17) 0.0210(5) Uani 1 1 d . F 1
C52 C 0.7511(2) 0.64785(13) 0.95257(17) 0.0217(5) Uani 1 1 d . F 1
C53 C 0.8121(2) 0.64281(12) 0.90553(17) 0.0200(5) Uani 1 1 d . F 1
C54 C 0.80869(19) 0.68270(12) 0.84498(16) 0.0169(5) Uani 1 1 d . F 1
B B 0.7425(2) 0.78193(13) 0.76235(17) 0.0147(5) Uani 1 1 d . F 1
Br Br 0.33624(3) 0.762476(14) 0.83429(3) 0.03689(10) Uani 1 1 d . A 1
F1 F 0.56336(13) 0.70554(8) 0.73667(11) 0.0241(4) Uani 1 1 d . F 1
F2 F 0.40293(13) 0.73084(9) 0.63704(11) 0.0286(4) Uani 1 1 d . F 1
F3 F 0.38298(13) 0.83036(10) 0.54788(11) 0.0284(4) Uani 1 1 d . F 1
F4 F 0.53018(13) 0.90577(8) 0.56163(11) 0.0242(4) Uani 1 1 d . F 1
F5 F 0.69206(11) 0.88210(7) 0.66174(10) 0.0177(3) Uani 1 1 d . F 1
F6 F 0.71816(14) 0.67721(8) 0.66643(11) 0.0251(4) Uani 1 1 d . F 1
F7 F 0.79430(17) 0.65191(9) 0.54736(13) 0.0356(5) Uani 1 1 d . F 1
F8 F 0.91870(15) 0.72808(9) 0.50781(11) 0.0310(4) Uani 1 1 d . F 1
F9 F 0.96089(13) 0.83076(9) 0.58761(11) 0.0260(4) Uani 1 1 d . F 1
F10 F 0.88834(12) 0.85714(7) 0.70598(10) 0.0190(3) Uani 1 1 d . F 1
F11 F 0.64206(12) 0.89213(8) 0.80710(10) 0.0201(3) Uani 1 1 d . F 1
F12 F 0.72151(14) 0.97587(8) 0.90456(10) 0.0246(4) Uani 1 1 d . F 1
F13 F 0.90764(15) 0.97183(9) 0.97522(11) 0.0293(4) Uani 1 1 d . F 1
F14 F 1.01186(13) 0.87927(9) 0.94447(11) 0.0268(4) Uani 1 1 d . F 1
F15 F 0.93362(12) 0.79426(8) 0.84576(10) 0.0203(3) Uani 1 1 d . F 1
F16 F 0.62478(13) 0.77769(8) 0.87027(11) 0.0226(3) Uani 1 1 d . F 1
F17 F 0.62783(15) 0.70041(9) 0.98515(12) 0.0315(4) Uani 1 1 d . F 1
F18 F 0.75295(16) 0.60947(9) 1.01088(12) 0.0311(4) Uani 1 1 d . F 1
F19 F 0.87490(14) 0.59857(8) 0.91880(12) 0.0288(4) Uani 1 1 d . F 1
F20 F 0.87202(13) 0.67357(8) 0.80227(11) 0.0229(4) Uani 1 1 d . F 1
P1 P 0.29246(6) 0.93523(3) 0.79945(5) 0.02174(15) Uani 1 1 d . A 1
P2 P 0.21456(5) 0.61168(3) 0.82519(4) 0.01490(12) Uani 1 1 d . A 1
Pd1 Pd 0.38768(2) 0.865083(10) 0.885855(14) 0.02801(6) Uani 1 1 d . A 1
Pd2 Pd 0.222100(14) 0.704544(9) 0.893169(12) 0.01656(5) Uani 1 1 d . A 1

loop_
_atom_site_aniso_label
_atom_site_aniso_U_11
_atom_site_aniso_U_22
_atom_site_aniso_U_33
_atom_site_aniso_U_23
_atom_site_aniso_U_13
_atom_site_aniso_U_12
C1 0.045(2) 0.0282(17) 0.0378(19) 0.0098(14) 0.0173(16) 0.0126(15)
C2A 0.017(2) 0.018(2) 0.018(2) 0.0004(18) 0.0029(18) 0.0061(18)
C2B 0.064(6) 0.055(6) 0.047(5) -0.004(4) -0.016(5) 0.009(5)
C3 0.047(2) 0.0235(15) 0.0335(18) -0.0040(13) -0.0040(15) 0.0000(14)
C4 0.076(3) 0.034(2) 0.058(3) -0.0270(19) 0.047(3) -0.017(2)
C5A 0.024(3) 0.037(4) 0.029(3) -0.019(3) 0.002(2) 0.010(3)
C5B 0.027(3) 0.022(3) 0.024(3) -0.003(2) 0.012(2) 0.002(2)
C6 0.043(2) 0.0345(18) 0.045(2) -0.0171(16) 0.0276(17) -0.0097(15)
C7 0.0205(14) 0.045(2) 0.0295(16) 0.0074(14) 0.0104(12) 0.0005(13)
C8 0.057(3) 0.052(3) 0.061(3) 0.017(2) 0.019(2) 0.008(2)
C9 0.078(3) 0.045(2) 0.040(2) -0.0099(18) 0.022(2) -0.039(2)
C10A 0.035(3) 0.034(3) 0.034(2) -0.007(2) 0.018(2) -0.005(2)
C11 0.041(2) 0.042(2) 0.076(3) -0.039(2) 0.043(2) -0.0223(17)
C12 0.062(3) 0.040(2) 0.0237(16) -0.0094(14) -0.0026(16) 0.0303(19)
C13A 0.0185(19) 0.038(3) 0.033(2) -0.001(2) 0.0025(17) 0.0146(18)
C14 0.050(3) 0.041(2) 0.054(3) -0.0052(19) 0.020(2) 0.0000(19)
C15 0.0377(18) 0.0283(16) 0.0260(15) -0.0058(12) 0.0100(13) -0.0030(13)
C16 0.0265(16) 0.043(2) 0.042(2) 0.0017(16) 0.0104(15) -0.0006(14)
C17 0.074(3) 0.043(2) 0.0269(18) -0.0018(16) -0.0058(19) -0.005(2)
C18 0.056(3) 0.042(2) 0.048(2) -0.0290(19) 0.027(2) -0.0200(19)
C19 0.0391(18) 0.0156(13) 0.0390(18) -0.0024(12) 0.0216(15) -0.0062(12)
C20 0.098(4) 0.0293(19) 0.054(3) 0.0085(18) 0.050(3) 0.009(2)
C21 0.0302(19) 0.0326(19) 0.099(4) -0.024(2) 0.032(2) -0.0098(15)
C22 0.0387(19) 0.0157(13) 0.062(2) -0.0095(14) 0.0263(18) -0.0069(13)
C23 0.056(2) 0.0197(14) 0.0181(13) -0.0014(11) -0.0009(14) 0.0000(14)
C24 0.098(4) 0.034(2) 0.033(2) -0.0035(16) 0.025(2) -0.019(2)
C25 0.070(3) 0.033(2) 0.041(2) -0.0043(17) -0.023(2) 0.018(2)
C26 0.051(2) 0.0296(17) 0.0290(17) -0.0111(14) -0.0129(16) 0.0055(16)
C27 0.0149(13) 0.0320(17) 0.051(2) -0.0220(15) 0.0024(13) 0.0034(11)
C28 0.042(2) 0.040(2) 0.045(2) -0.0124(17) -0.0143(17) 0.0177(17)
C29 0.0188(15) 0.041(2) 0.103(4) -0.040(2) 0.014(2) -0.0033(15)
C30 0.0221(14) 0.0235(14) 0.0452(19) -0.0160(13) 0.0129(13) -0.0006(11)
C31 0.0153(11) 0.0149(11) 0.0145(11) -0.0022(9) 0.0040(9) -0.0003(9)
C32 0.0194(12) 0.0182(12) 0.0171(11) -0.0005(9) 0.0050(9) -0.0021(9)
C33 0.0153(11) 0.0258(14) 0.0193(12) -0.0052(10) 0.0041(9) -0.0055(10)
C34 0.0164(12) 0.0276(14) 0.0151(11) -0.0026(10) 0.0005(9) 0.0007(10)
C35 0.0175(12) 0.0202(12) 0.0146(11) -0.0007(9) 0.0021(9) 0.0018(9)
C36 0.0148(11) 0.0157(11) 0.0146(11) -0.0017(9) 0.0034(9) -0.0011(9)
C37 0.0148(11) 0.0130(10) 0.0155(11) -0.0002(8) 0.0030(9) 0.0008(8)
C38 0.0212(12) 0.0143(11) 0.0188(12) -0.0010(9) 0.0084(10) -0.0036(9)
C39 0.0301(14) 0.0161(12) 0.0209(13) -0.0054(10) 0.0090(11) -0.0042(10)
C40 0.0241(13) 0.0221(13) 0.0180(12) -0.0025(10) 0.0102(10) 0.0000(10)
C41 0.0164(11) 0.0204(12) 0.0159(11) 0.0014(9) 0.0048(9) -0.0043(9)
C42 0.0154(11) 0.0141(11) 0.0140(11) -0.0002(8) 0.0026(9) -0.0006(8)
C43 0.0171(11) 0.0129(11) 0.0133(10) 0.0009(8) 0.0035(9) 0.0003(8)
C44 0.0197(12) 0.0145(11) 0.0144(11) 0.0011(9) 0.0035(9) 0.0010(9)
C45 0.0298(14) 0.0129(11) 0.0143(11) 0.0002(9) 0.0077(10) 0.0013(10)
C46 0.0314(15) 0.0175(12) 0.0136(11) -0.0026(9) 0.0042(10) -0.0065(11)
C47 0.0179(12) 0.0225(13) 0.0161(11) 0.0001(10) 0.0020(9) -0.0053(10)
C48 0.0191(12) 0.0157(11) 0.0151(11) 0.0008(9) 0.0052(9) -0.0006(9)
C49 0.0166(11) 0.0128(10) 0.0151(11) 0.0003(8) 0.0045(9) -0.0002(9)
C50 0.0187(12) 0.0149(11) 0.0174(11) 0.0014(9) 0.0058(9) 0.0039(9)
C51 0.0261(14) 0.0214(13) 0.0189(12) 0.0024(10) 0.0119(10) 0.0006(10)
C52 0.0294(14) 0.0176(12) 0.0193(12) 0.0044(10) 0.0081(11) 0.0001(11)
C53 0.0250(13) 0.0135(11) 0.0211(13) 0.0021(9) 0.0052(10) 0.0043(10)
C54 0.0184(11) 0.0156(11) 0.0180(11) -0.0005(9) 0.0071(9) 0.0010(9)
B 0.0152(12) 0.0129(12) 0.0161(12) -0.0005(9) 0.0044(10) 0.0002(9)
Br 0.0503(2) 0.01559(14) 0.0554(2) -0.01210(14) 0.03333(19 -0.00981(13)
F1 0.0243(8) 0.0210(8) 0.0265(9) 0.0044(7) 0.0051(7) -0.0076(7)
F2 0.0196(8) 0.0375(11) 0.0277(9) -0.0029(8) 0.0039(7) -0.0134(8)
F3 0.0164(8) 0.0412(11) 0.0230(9) 0.0003(8) -0.0039(7) -0.0004(7)
F4 0.0246(9) 0.0226(9) 0.0220(8) 0.0063(7) -0.0008(7) 0.0031(7)
F5 0.0168(7) 0.0161(7) 0.0193(7) 0.0020(6) 0.0023(6) -0.0024(6)
F6 0.0351(10) 0.0183(8) 0.0260(9) -0.0058(7) 0.0154(8) -0.0121(7)
F7 0.0584(14) 0.0221(9) 0.0339(11) -0.0163(8) 0.0262(10) -0.0148(9)
F8 0.0405(11) 0.0343(10) 0.0251(9) -0.0092(8) 0.0213(8) -0.0062(9)
F9 0.0265(9) 0.0313(10) 0.0234(9) -0.0019(7) 0.0120(7) -0.0119(7)
F10 0.0220(8) 0.0148(7) 0.0212(8) -0.0035(6) 0.0071(6) -0.0063(6)
F11 0.0196(8) 0.0199(8) 0.0194(8) -0.0019(6) 0.0022(6) 0.0057(6)
F12 0.0378(10) 0.0170(8) 0.0198(8) -0.0039(6) 0.0086(7) 0.0062(7)
F13 0.0374(11) 0.0259(9) 0.0237(9) -0.0118(7) 0.0057(8) -0.0103(8)
F14 0.0179(8) 0.0350(10) 0.0251(9) -0.0051(8) 0.0004(7) -0.0064(7)
F15 0.0169(7) 0.0211(8) 0.0220(8) -0.0013(6) 0.0032(6) 0.0041(6)
F16 0.0237(8) 0.0227(8) 0.0250(9) 0.0048(7) 0.0128(7) 0.0093(7)
F17 0.0379(11) 0.0359(11) 0.0287(10) 0.0095(8) 0.0233(9) 0.0086(9)
F18 0.0444(12) 0.0254(9) 0.0267(9) 0.0141(8) 0.0148(8) 0.0056(8)
F19 0.0357(10) 0.0210(9) 0.0312(10) 0.0089(7) 0.0111(8) 0.0152(8)
F20 0.0240(8) 0.0235(8) 0.0251(8) 0.0042(7) 0.0135(7) 0.0095(7)
P1 0.0316(4) 0.0144(3) 0.0227(3) -0.0031(3) 0.0132(3) 0.0006(3)
P2 0.0119(3) 0.0136(3) 0.0187(3) -0.0035(2) 0.0026(2) 0.0001(2)
Pd1 0.04940(16) 0.01182(10) 0.02279(11 -0.00222(8) 0.00868(10 -0.00037(9)
Pd2 0.01563(9) 0.01391(9) 0.01946(10 -0.00423(7) 0.00290(7) 0.00117(7)

loop_
_atom_type_symbol
_atom_type_description
_atom_type_scat_dispersion_real
_atom_type_scat_dispersion_imag
_atom_type_scat_source
C C 0.0033 0.0016 'International Tables Vol C Tables 4.2.6.8 and 6.1.1.4'
H H 0.0000 0.0000 'International Tables Vol C Tables 4.2.6.8 and 6.1.1.4'
B B 0.0013 0.0007 'International Tables Vol C Tables 4.2.6.8 and 6.1.1.4'
Br Br -0.2901 2.4595 'International Tables Vol C Tables 4.2.6.8 and 6.1.1.4'
F F 0.0171 0.0103 'International Tables Vol C Tables 4.2.6.8 and 6.1.1.4'
P P 0.1023 0.0942 'International Tables Vol C Tables 4.2.6.8 and 6.1.1.4'
Pd Pd -0.9988 1.0072 'International Tables Vol C Tables 4.2.6.8 and 6.1.1.4'

loop_
_geom_angle_atom_site_label_1
_geom_angle_atom_site_label_2
_geom_angle_atom_site_label_3
_geom_angle
_geom_angle_publ_flag
C2A C1 Pd1 73.4(3) y
C1 C2A C3 115.0(4) y
C1 C2A Pd1 70.3(3) y
C3 C2A Pd1 66.7(2) y
C2A C3 Pd1 75.2(3) y
C5A C4 Pd2 70.4(3) y
C4 C5A C6 130.8(6) y
C4 C5A Pd2 76.2(4) y
C6 C5A Pd2 72.2(3) y
C5A C6 Pd2 70.2(3) y
C10A C7 C9 110.2(4) y
C10A C7 C8 107.3(4) y
C9 C7 C8 99.2(4) y
C10A C7 P1 114.6(3) y
C9 C7 P1 113.1(3) y
C8 C7 P1 111.3(3) y
C13A C11 C12 111.8(4) y
C13A C11 C14 108.4(4) y
C12 C11 C14 96.4(4) y
C13A C11 P1 120.7(4) y
C12 C11 P1 113.0(3) y
C14 C11 P1 103.0(3) y
C17 C15 C16 108.9(4) y
C17 C15 C18 107.3(3) y
C16 C15 C18 106.9(3) y
C17 C15 P1 115.9(3) y
C16 C15 P1 108.3(2) y
C18 C15 P1 109.2(3) y
C20 C19 C22 109.0(3) y
C20 C19 C21 106.5(4) y
C22 C19 C21 106.0(3) y
C20 C19 P2 111.4(3) y
C22 C19 P2 116.8(2) y
C21 C19 P2 106.5(3) y
C25 C23 C26 111.6(3) y
C25 C23 C24 105.8(4) y
C26 C23 C24 104.4(3) y
C25 C23 P2 108.9(3) y
C26 C23 P2 117.1(2) y
C24 C23 P2 108.3(3) y
C29 C27 C30 110.7(3) y
C29 C27 C28 104.7(4) y
C30 C27 C28 106.4(3) y
C29 C27 P2 111.1(3) y
C30 C27 P2 114.8(2) y
C28 C27 P2 108.6(3) y
C36 C31 C32 113.6(2) y
C36 C31 B 118.7(2) y
C32 C31 B 127.4(2) y
F1 C32 C33 115.2(2) y
F1 C32 C31 121.2(2) y
C33 C32 C31 123.6(3) y
F2 C33 C34 119.6(3) y
F2 C33 C32 120.6(3) y
C34 C33 C32 119.8(3) y
F3 C34 C33 120.3(3) y
F3 C34 C35 120.3(3) y
C33 C34 C35 119.4(3) y
F4 C35 C34 120.1(2) y
F4 C35 C36 121.1(2) y
C34 C35 C36 118.8(3) y
F5 C36 C35 115.8(2) y
F5 C36 C31 119.4(2) y
C35 C36 C31 124.8(2) y
C42 C37 C38 113.3(2) y
C42 C37 B 126.8(2) y
C38 C37 B 119.4(2) y
F6 C38 C39 116.1(2) y
F6 C38 C37 119.3(2) y
C39 C38 C37 124.7(3) y
F7 C39 C40 119.7(3) y
F7 C39 C38 121.2(3) y
C40 C39 C38 119.1(3) y
F8 C40 C41 120.1(3) y
F8 C40 C39 120.8(3) y
C41 C40 C39 119.1(3) y
F9 C41 C40 119.4(2) y
F9 C41 C42 120.8(2) y
C40 C41 C42 119.9(2) y
F10 C42 C41 114.6(2) y
F10 C42 C37 121.5(2) y
C41 C42 C37 123.9(2) y
C48 C43 C44 113.5(2) y
C48 C43 B 119.0(2) y
C44 C43 B 127.2(2) y
F11 C44 C45 115.1(2) y
F11 C44 C43 121.3(2) y
C45 C44 C43 123.6(3) y
F12 C45 C46 119.7(2) y
F12 C45 C44 120.1(3) y
C46 C45 C44 120.1(3) y
F13 C46 C45 120.8(3) y
F13 C46 C47 120.4(3) y
C45 C46 C47 118.8(3) y
F14 C47 C46 120.0(3) y
F14 C47 C48 120.9(3) y
C46 C47 C48 119.0(3) y
F15 C48 C47 115.9(2) y
F15 C48 C43 119.4(2) y
C47 C48 C43 124.8(3) y
C54 C49 C50 113.3(2) y
C54 C49 B 127.2(2) y
C50 C49 B 119.1(2) y
F16 C50 C51 116.0(2) y
F16 C50 C49 119.3(2) y
C51 C50 C49 124.6(3) y
F17 C51 C50 120.9(3) y
F17 C51 C52 119.7(3) y
C50 C51 C52 119.4(3) y
F18 C52 C53 121.0(3) y
F18 C52 C51 120.5(3) y
C53 C52 C51 118.5(3) y
F19 C53 C52 119.0(3) y
F19 C53 C54 120.8(3) y
C52 C53 C54 120.3(3) y
F20 C54 C49 120.8(2) y
F20 C54 C53 115.3(2) y
C49 C54 C53 123.9(3) y
C43 B C49 101.8(2) y
C43 B C37 113.2(2) y
C49 B C37 114.8(2) y
C43 B C31 113.0(2) y
C49 B C31 113.3(2) y
C37 B C31 101.2(2) y
Pd1 Br Pd2 119.634(16) y
C11 P1 C7 108.60(18) y
C11 P1 C15 108.65(18) y
C7 P1 C15 108.02(16) y
C11 P1 Pd1 107.97(18) y
C7 P1 Pd1 111.25(11) y
C15 P1 Pd1 112.26(12) y
C23 P2 C27 110.32(18) y
C23 P2 C19 108.53(17) y
C27 P2 C19 105.12(17) y
C23 P2 Pd2 106.17(10) y
C27 P2 Pd2 113.90(10) y
C19 P2 Pd2 112.75(10) y
C3 Pd1 C1 66.57(15) y
C3 Pd1 C2A 38.17(17) y
C1 Pd1 C2A 36.34(18) y
C3 Pd1 P1 101.23(10) y
C1 Pd1 P1 167.44(11) y
C2A Pd1 P1 134.08(15) y
C3 Pd1 Br 151.41(10) y
C1 Pd1 Br 85.07(11) y
C2A Pd1 Br 114.58(14) y
P1 Pd1 Br 107.26(2) y
C5A Pd2 C6 37.7(2) y
C5A Pd2 C4 33.4(2) y
C6 Pd2 C4 66.62(15) y
C5A Pd2 P2 137.4(2) y
C6 Pd2 P2 103.12(10) y
C4 Pd2 P2 169.69(12) y
C5A Pd2 Br 116.6(2) y
C6 Pd2 Br 154.22(10) y
C4 Pd2 Br 88.70(11) y
P2 Pd2 Br 101.61(2) y

loop_
_geom_bond_atom_site_label_1
_geom_bond_atom_site_label_2
_geom_bond_distance
_geom_bond_publ_flag
C1 C2A 1.389(7) y
C1 Pd1 2.207(4) y
C2A C3 1.436(6) y
C2A Pd1 2.246(5) y
C3 Pd1 2.133(4) y
C4 C5A 1.241(9) y
C4 Pd2 2.190(4) y
C5A C6 1.380(9) y
C5A Pd2 2.125(6) y
C6 Pd2 2.151(4) y
C7 C10A 1.466(6) y
C7 C9 1.509(6) y
C7 C8 1.615(6) y
C7 P1 1.905(3) y
C11 C13A 1.404(7) y
C11 C12 1.505(6) y
C11 C14 1.653(7) y
C11 P1 1.896(3) y
C15 C17 1.533(6) y
C15 C16 1.544(5) y
C15 C18 1.546(5) y
C15 P1 1.919(4) y
C19 C20 1.534(6) y
C19 C22 1.538(5) y
C19 C21 1.565(6) y
C19 P2 1.915(3) y
C23 C25 1.506(6) y
C23 C26 1.531(5) y
C23 C24 1.567(6) y
C23 P2 1.907(3) y
C27 C29 1.514(6) y
C27 C30 1.520(4) y
C27 C28 1.571(6) y
C27 P2 1.909(3) y
C31 C36 1.393(4) y
C31 C32 1.394(4) y
C31 B 1.656(4) y
C32 F1 1.356(3) y
C32 C33 1.390(4) y
C33 F2 1.348(3) y
C33 C34 1.377(4) y
C34 F3 1.347(3) y
C34 C35 1.380(4) y
C35 F4 1.342(3) y
C35 C36 1.386(4) y
C36 F5 1.348(3) y
C37 C42 1.394(4) y
C37 C38 1.396(4) y
C37 B 1.656(4) y
C38 F6 1.353(3) y
C38 C39 1.386(4) y
C39 F7 1.344(3) y
C39 C40 1.380(4) y
C40 F8 1.343(3) y
C40 C41 1.378(4) y
C41 F9 1.344(3) y
C41 C42 1.389(4) y
C42 F10 1.349(3) y
C43 C48 1.393(4) y
C43 C44 1.394(4) y
C43 B 1.654(4) y
C44 F11 1.353(3) y
C44 C45 1.385(4) y
C45 F12 1.352(3) y
C45 C46 1.381(4) y
C46 F13 1.342(3) y
C46 C47 1.383(4) y
C47 F14 1.343(3) y
C47 C48 1.384(4) y
C48 F15 1.354(3) y
C49 C54 1.388(4) y
C49 C50 1.395(4) y
C49 B 1.655(4) y
C50 F16 1.355(3) y
C50 C51 1.381(4) y
C51 F17 1.348(3) y
C51 C52 1.385(4) y
C52 F18 1.342(3) y
C52 C53 1.372(4) y
C53 F19 1.348(3) y
C53 C54 1.390(4) y
C54 F20 1.354(3) y
Br Pd1 2.5431(4) y
Br Pd2 2.5511(4) y
P1 Pd1 2.4072(9) y
P2 Pd2 2.4093(7) y
